data_4077977
loop_
_publ_author_name
'Zhu, Bolin'
'Li, Yuan'
'Chen, Yunfei'
'Shi, Wei'

_publ_section_title
;
 Reactions of SnMe2-Bridged Bis(cyclopentadienes) with Iron Pentacarbonyl:
 Migration of the SnMe2Group
;
_journal_issue 8
_journal_name_full Organometallics
_journal_page_first 3035
_journal_paper_doi 10.1021/om201151c
_journal_volume 31
_journal_year 2012
_chemical_formula_sum 'C52 H72 Fe4 O8 Si2 Sn2'
_chemical_formula_weight 1342.06
_chemical_name_systematic
; 
 ? 
;
_space_group_IT_number 2
_symmetry_cell_setting triclinic
_symmetry_space_group_name_Hall '-P 1'
_symmetry_space_group_name_H-M 'P -1'
_atom_sites_solution_hydrogens geom
_atom_sites_solution_primary direct
_atom_sites_solution_secondary difmap
_audit_creation_method SHELXL-97
_cell_angle_alpha 71.693(2)
_cell_angle_beta 76.019(2)
_cell_angle_gamma 68.965(2)
_cell_formula_units_Z 1
_cell_length_a 10.2768(12)
_cell_length_b 10.9217(13)
_cell_length_c 15.2369(19)
_cell_measurement_reflns_used 3717
_cell_measurement_temperature 296(2)
_cell_measurement_theta_max 27.47
_cell_measurement_theta_min 2.40
_cell_volume 1499.3(3)
_computing_cell_refinement 'Bruker SAINT'
_computing_data_collection 'Bruker APEX2'
_computing_data_reduction 'Bruker SAINT'
_computing_molecular_graphics 'Bruker SHELXTL'
_computing_publication_material 'Bruker SHELXTL'
_computing_structure_refinement 'SHELXL-97 (Sheldrick, 1997)'
_computing_structure_solution 'SHELXS-97 (Sheldrick, 1990)'
_diffrn_ambient_temperature 296(2)
_diffrn_measured_fraction_theta_full 0.971
_diffrn_measured_fraction_theta_max 0.971
_diffrn_measurement_device_type 'Bruker APEX-II CCD'
_diffrn_measurement_method '\f and \w scans'
_diffrn_radiation_monochromator graphite
_diffrn_radiation_source 'fine-focus sealed tube'
_diffrn_radiation_type MoK\a
_diffrn_radiation_wavelength 0.71073
_diffrn_reflns_av_R_equivalents 0.0168
_diffrn_reflns_av_sigmaI/netI 0.0295
_diffrn_reflns_limit_h_max 11
_diffrn_reflns_limit_h_min -12
_diffrn_reflns_limit_k_max 9
_diffrn_reflns_limit_k_min -12
_diffrn_reflns_limit_l_max 17
_diffrn_reflns_limit_l_min -18
_diffrn_reflns_number 7434
_diffrn_reflns_theta_full 25.01
_diffrn_reflns_theta_max 25.01
_diffrn_reflns_theta_min 1.42
_diffrn_standards_number 0
_exptl_absorpt_coefficient_mu 1.848
_exptl_absorpt_correction_T_max 0.7820
_exptl_absorpt_correction_T_min 0.7441
_exptl_absorpt_correction_type multi-scan
_exptl_absorpt_process_details sadabs
_exptl_crystal_colour yellow
_exptl_crystal_density_diffrn 1.486
_exptl_crystal_density_meas ?
_exptl_crystal_density_method 'not measured'
_exptl_crystal_description block
_exptl_crystal_F_000 680
_exptl_crystal_size_max 0.17
_exptl_crystal_size_mid 0.16
_exptl_crystal_size_min 0.14
_refine_diff_density_max 0.714
_refine_diff_density_min -0.789
_refine_diff_density_rms 0.106
_refine_ls_extinction_method none
_refine_ls_goodness_of_fit_ref 1.075
_refine_ls_hydrogen_treatment constr
_refine_ls_matrix_type full
_refine_ls_number_parameters 317
_refine_ls_number_reflns 5135
_refine_ls_number_restraints 0
_refine_ls_restrained_S_all 1.075
_refine_ls_R_factor_all 0.0479
_refine_ls_R_factor_gt 0.0340
_refine_ls_shift/su_max 0.000
_refine_ls_shift/su_mean 0.000
_refine_ls_structure_factor_coef Fsqd
_refine_ls_weighting_details 'calc w=1/[\s^2^(Fo^2^)+(0.0262P)^2^+5.1716P] where P=(Fo^2^+2Fc^2^)/3'
_refine_ls_weighting_scheme calc
_refine_ls_wR_factor_gt 0.0762
_refine_ls_wR_factor_ref 0.1053
_reflns_number_gt 4291
_reflns_number_total 5135
_reflns_threshold_expression >2sigma(I)
_cod_data_source_file om201151c_si_002.cif
_cod_data_source_block n110110a
_cod_depositor_comments
;
The following automatic conversions were performed:

'_symmetry_cell_setting' value 'Triclinic' changed to 'triclinic'
according to /home/saulius/struct/CIF-dictionaries/cif_core.dic
dictionary named 'cif_core.dic' version 2.4.1 from 2010-06-29.

Automatic conversion script
Id: cif_fix_values 1715 2011-07-08 13:25:40Z adriana 

The following automatic conversions were performed:

'_exptl_crystal_density_meas' value 'none' was changed to '?' - the
value is perceived as not measured.

Automatic conversion script
Id: cif_fix_values 3008 2015-01-20 13:52:24Z robertas 
;
_cod_original_sg_symbol_H-M P-1
_cod_database_code 4077977

loop_
_symmetry_equiv_pos_as_xyz
'x, y, z'
'-x, -y, -z'

loop_
_atom_site_label
_atom_site_type_symbol
_atom_site_fract_x
_atom_site_fract_y
_atom_site_fract_z
_atom_site_U_iso_or_equiv
_atom_site_adp_type
_atom_site_occupancy
_atom_site_symmetry_multiplicity
_atom_site_calc_flag
_atom_site_refinement_flags
Fe1 Fe 0.20272(7) 0.59010(7) 0.18686(5) 0.0450(2) Uani 1 1 d .
Fe2 Fe -0.07185(8) 0.33692(8) 0.30096(5) 0.04565(19) Uani 1 1 d .
Si1 Si -0.16119(15) 0.69007(15) 0.28668(11) 0.0490(4) Uani 1 1 d .
Sn1 Sn 0.17241(4) 0.35674(4) 0.21584(3) 0.04765(13) Uani 1 1 d .
O1 O 0.4934(5) 0.4592(6) 0.1235(5) 0.112(2) Uani 1 1 d .
O2 O 0.2572(6) 0.5235(6) 0.3760(4) 0.0993(17) Uani 1 1 d .
O3 O 0.0474(6) 0.0609(5) 0.2846(4) 0.0998(18) Uani 1 1 d .
O4 O -0.1683(6) 0.4302(6) 0.1221(4) 0.1024(18) Uani 1 1 d .
C1 C -0.0091(5) 0.7079(5) 0.1931(4) 0.0463(12) Uani 1 1 d .
C2 C 0.0782(5) 0.7898(5) 0.1821(4) 0.0475(12) Uani 1 1 d .
H2 H 0.0730 0.8398 0.2268 0.057 Uiso 1 1 calc R
C3 C 0.1731(6) 0.7885(5) 0.0980(4) 0.0510(13) Uani 1 1 d .
C4 C 0.1452(6) 0.7035(5) 0.0553(4) 0.0527(13) Uani 1 1 d .
H4 H 0.1946 0.6826 -0.0044 0.063 Uiso 1 1 calc R
C5 C 0.0345(5) 0.6561(5) 0.1112(4) 0.0475(12) Uani 1 1 d .
H5 H -0.0064 0.5975 0.0969 0.057 Uiso 1 1 calc R
C6 C 0.2710(6) 0.8735(6) 0.0553(5) 0.0624(16) Uani 1 1 d .
C7 C 0.3421(8) 0.8781(8) 0.1308(6) 0.098(3) Uani 1 1 d .
H7A H 0.3969 0.7880 0.1588 0.147 Uiso 1 1 calc R
H7B H 0.2716 0.9150 0.1777 0.147 Uiso 1 1 calc R
H7C H 0.4026 0.9340 0.1033 0.147 Uiso 1 1 calc R
C8 C 0.3784(10) 0.8224(9) -0.0220(8) 0.135(4) Uani 1 1 d .
H8A H 0.4298 0.8859 -0.0537 0.202 Uiso 1 1 calc R
H8B H 0.3316 0.8124 -0.0656 0.202 Uiso 1 1 calc R
H8C H 0.4425 0.7362 0.0037 0.202 Uiso 1 1 calc R
C9 C 0.1804(8) 1.0183(7) 0.0157(6) 0.085(2) Uani 1 1 d .
H9A H 0.2377 1.0776 -0.0050 0.127 Uiso 1 1 calc R
H9B H 0.1056 1.0477 0.0635 0.127 Uiso 1 1 calc R
H9C H 0.1411 1.0203 -0.0360 0.127 Uiso 1 1 calc R
C10 C -0.1668(8) 0.7800(7) 0.3710(5) 0.084(2) Uani 1 1 d .
H10A H -0.2395 0.7661 0.4227 0.126 Uiso 1 1 calc R
H10B H -0.1863 0.8750 0.3415 0.126 Uiso 1 1 calc R
H10C H -0.0775 0.7459 0.3933 0.126 Uiso 1 1 calc R
C11 C -0.3220(6) 0.7637(8) 0.2292(5) 0.086(2) Uani 1 1 d .
H11A H -0.4014 0.7481 0.2743 0.129 Uiso 1 1 calc R
H11B H -0.3094 0.7217 0.1798 0.129 Uiso 1 1 calc R
H11C H -0.3385 0.8594 0.2039 0.129 Uiso 1 1 calc R
C12 C -0.1488(5) 0.5113(5) 0.3509(4) 0.0477(12) Uani 1 1 d .
C13 C -0.2578(6) 0.4496(6) 0.3687(4) 0.0555(14) Uani 1 1 d .
H13 H -0.3470 0.4934 0.3432 0.067 Uiso 1 1 calc R
C14 C -0.2184(6) 0.3174(6) 0.4259(4) 0.0558(14) Uani 1 1 d .
C15 C -0.0823(6) 0.2942(6) 0.4459(4) 0.0547(14) Uani 1 1 d .
H15 H -0.0269 0.2110 0.4852 0.066 Uiso 1 1 calc R
C16 C -0.0416(6) 0.4122(5) 0.4018(4) 0.0493(13) Uani 1 1 d .
H16 H 0.0469 0.4239 0.4057 0.059 Uiso 1 1 calc R
C17 C -0.3087(7) 0.2231(7) 0.4666(5) 0.076(2) Uani 1 1 d .
C18 C -0.2195(9) 0.0782(8) 0.4901(7) 0.107(3) Uani 1 1 d .
H18A H -0.2782 0.0205 0.5075 0.161 Uiso 1 1 calc R
H18B H -0.1713 0.0623 0.5412 0.161 Uiso 1 1 calc R
H18C H -0.1517 0.0588 0.4366 0.161 Uiso 1 1 calc R
C19 C -0.3931(12) 0.2334(12) 0.3943(9) 0.166(6) Uani 1 1 d .
H19A H -0.4423 0.3268 0.3692 0.249 Uiso 1 1 calc R
H19B H -0.4599 0.1843 0.4231 0.249 Uiso 1 1 calc R
H19C H -0.3306 0.1955 0.3449 0.249 Uiso 1 1 calc R
C20 C -0.4009(15) 0.2628(13) 0.5503(10) 0.235(10) Uani 1 1 d .
H20A H -0.4518 0.3577 0.5341 0.352 Uiso 1 1 calc R
H20B H -0.3445 0.2449 0.5975 0.352 Uiso 1 1 calc R
H20C H -0.4664 0.2116 0.5739 0.352 Uiso 1 1 calc R
C21 C 0.3331(7) 0.1986(7) 0.2923(6) 0.090(2) Uani 1 1 d .
H21A H 0.3399 0.1126 0.2845 0.136 Uiso 1 1 calc R
H21B H 0.3086 0.1974 0.3574 0.136 Uiso 1 1 calc R
H21C H 0.4221 0.2158 0.2689 0.136 Uiso 1 1 calc R
C22 C 0.2133(9) 0.3092(7) 0.0834(5) 0.087(2) Uani 1 1 d .
H22A H 0.2632 0.3665 0.0378 0.131 Uiso 1 1 calc R
H22B H 0.1257 0.3238 0.0639 0.131 Uiso 1 1 calc R
H22C H 0.2694 0.2161 0.0892 0.131 Uiso 1 1 calc R
C23 C 0.3778(7) 0.5105(6) 0.1481(5) 0.0646(16) Uani 1 1 d .
C24 C 0.2347(6) 0.5488(6) 0.3010(5) 0.0659(17) Uani 1 1 d .
C25 C 0.0019(7) 0.1704(7) 0.2911(4) 0.0640(16) Uani 1 1 d .
C26 C -0.1264(7) 0.3921(7) 0.1917(5) 0.0660(17) Uani 1 1 d .

loop_
_atom_site_aniso_label
_atom_site_aniso_U_11
_atom_site_aniso_U_22
_atom_site_aniso_U_33
_atom_site_aniso_U_23
_atom_site_aniso_U_13
_atom_site_aniso_U_12
Fe1 0.0434(4) 0.0399(4) 0.0554(5) -0.0144(3) -0.0084(3) -0.0142(3)
Fe2 0.0528(4) 0.0465(4) 0.0450(4) -0.0124(3) -0.0091(3) -0.0217(3)
Si1 0.0465(8) 0.0440(8) 0.0540(9) -0.0105(7) -0.0048(7) -0.0143(6)
Sn1 0.0508(2) 0.0390(2) 0.0545(2) -0.01186(17) -0.00811(17) -0.01488(15)
O1 0.049(3) 0.091(4) 0.174(6) -0.038(4) 0.015(3) -0.010(3)
O2 0.112(4) 0.118(4) 0.085(4) -0.025(3) -0.052(3) -0.032(3)
O3 0.135(5) 0.060(3) 0.108(4) -0.043(3) 0.008(3) -0.033(3)
O4 0.129(5) 0.133(5) 0.071(3) -0.016(3) -0.048(3) -0.056(4)
C1 0.043(3) 0.036(3) 0.058(3) -0.005(2) -0.016(2) -0.011(2)
C2 0.050(3) 0.037(3) 0.060(3) -0.018(2) -0.010(3) -0.013(2)
C3 0.049(3) 0.041(3) 0.061(4) -0.012(3) -0.006(3) -0.015(2)
C4 0.066(3) 0.050(3) 0.046(3) -0.015(3) -0.006(3) -0.022(3)
C5 0.055(3) 0.045(3) 0.047(3) -0.009(2) -0.012(2) -0.020(2)
C6 0.058(3) 0.048(3) 0.081(5) -0.015(3) 0.002(3) -0.026(3)
C7 0.086(5) 0.097(6) 0.126(7) -0.001(5) -0.039(5) -0.054(5)
C8 0.132(8) 0.098(6) 0.177(10) -0.077(7) 0.094(7) -0.076(6)
C9 0.091(5) 0.057(4) 0.106(6) 0.005(4) -0.021(4) -0.039(4)
C10 0.109(6) 0.076(5) 0.075(5) -0.045(4) 0.024(4) -0.038(4)
C11 0.050(4) 0.088(5) 0.094(6) 0.013(4) -0.014(4) -0.020(3)
C12 0.049(3) 0.052(3) 0.044(3) -0.017(3) 0.001(2) -0.019(2)
C13 0.048(3) 0.056(3) 0.063(4) -0.014(3) -0.007(3) -0.019(3)
C14 0.059(3) 0.053(3) 0.059(4) -0.011(3) -0.003(3) -0.026(3)
C15 0.068(4) 0.054(3) 0.046(3) -0.007(3) -0.013(3) -0.024(3)
C16 0.056(3) 0.055(3) 0.044(3) -0.014(3) -0.010(2) -0.023(3)
C17 0.069(4) 0.066(4) 0.093(5) -0.003(4) -0.004(4) -0.040(3)
C18 0.120(7) 0.080(5) 0.121(8) 0.000(5) -0.006(6) -0.059(5)
C19 0.165(10) 0.157(10) 0.212(13) 0.050(9) -0.100(10) -0.128(9)
C20 0.279(16) 0.210(13) 0.264(16) -0.172(13) 0.220(14) -0.203(13)
C21 0.071(4) 0.057(4) 0.127(7) 0.013(4) -0.034(4) -0.018(3)
C22 0.105(6) 0.074(5) 0.090(6) -0.023(4) -0.005(4) -0.040(4)
C23 0.060(4) 0.059(4) 0.077(4) -0.024(3) -0.001(3) -0.019(3)
C24 0.059(4) 0.063(4) 0.085(5) -0.019(3) -0.029(3) -0.017(3)
C25 0.082(4) 0.063(4) 0.059(4) -0.028(3) 0.003(3) -0.034(3)
C26 0.078(4) 0.074(4) 0.062(4) -0.017(3) -0.021(3) -0.035(3)

loop_
_atom_type_symbol
_atom_type_description
_atom_type_scat_dispersion_real
_atom_type_scat_dispersion_imag
_atom_type_scat_source
C C 0.0033 0.0016 'International Tables Vol C Tables 4.2.6.8 and 6.1.1.4'
H H 0.0000 0.0000 'International Tables Vol C Tables 4.2.6.8 and 6.1.1.4'
O O 0.0106 0.0060 'International Tables Vol C Tables 4.2.6.8 and 6.1.1.4'
Si Si 0.0817 0.0704 'International Tables Vol C Tables 4.2.6.8 and 6.1.1.4'
Fe Fe 0.3463 0.8444 'International Tables Vol C Tables 4.2.6.8 and 6.1.1.4'
Sn Sn -0.6537 1.4246 'International Tables Vol C Tables 4.2.6.8 and 6.1.1.4'

loop_
_geom_angle_atom_site_label_1
_geom_angle_atom_site_label_2
_geom_angle_atom_site_label_3
_geom_angle
C24 Fe1 C23 92.3(3)
C24 Fe1 C2 96.5(3)
C23 Fe1 C2 135.4(3)
C24 Fe1 C1 103.4(3)
C23 Fe1 C1 163.9(3)
C2 Fe1 C1 40.05(19)
C24 Fe1 C5 140.2(3)
C23 Fe1 C5 125.7(3)
C2 Fe1 C5 66.1(2)
C1 Fe1 C5 40.2(2)
C24 Fe1 C4 161.3(3)
C23 Fe1 C4 96.9(3)
C2 Fe1 C4 65.6(2)
C1 Fe1 C4 66.9(2)
C5 Fe1 C4 39.1(2)
C24 Fe1 C3 122.6(3)
C23 Fe1 C3 101.2(3)
C2 Fe1 C3 39.2(2)
C1 Fe1 C3 67.3(2)
C5 Fe1 C3 66.3(2)
C4 Fe1 C3 39.5(2)
C24 Fe1 Sn1 89.8(2)
C23 Fe1 Sn1 84.4(2)
C2 Fe1 Sn1 139.02(14)
C1 Fe1 Sn1 99.10(14)
C5 Fe1 Sn1 83.41(14)
C4 Fe1 Sn1 107.20(15)
C3 Fe1 Sn1 146.40(16)
C26 Fe2 C25 91.9(3)
C26 Fe2 C16 140.8(3)
C25 Fe2 C16 125.7(3)
C26 Fe2 C12 103.8(3)
C25 Fe2 C12 164.1(3)
C16 Fe2 C12 39.8(2)
C26 Fe2 C15 160.0(3)
C25 Fe2 C15 97.2(3)
C16 Fe2 C15 39.5(2)
C12 Fe2 C15 67.1(2)
C26 Fe2 C13 96.1(3)
C25 Fe2 C13 136.6(3)
C16 Fe2 C13 65.6(2)
C12 Fe2 C13 40.1(2)
C15 Fe2 C13 65.2(2)
C26 Fe2 C14 121.2(3)
C25 Fe2 C14 102.3(3)
C16 Fe2 C14 66.3(2)
C12 Fe2 C14 67.4(2)
C15 Fe2 C14 39.3(2)
C13 Fe2 C14 38.8(2)
C26 Fe2 Sn1 87.6(2)
C25 Fe2 Sn1 83.3(2)
C16 Fe2 Sn1 86.44(15)
C12 Fe2 Sn1 99.83(14)
C15 Fe2 Sn1 111.15(16)
C13 Fe2 Sn1 139.51(16)
C14 Fe2 Sn1 150.06(16)
C10 Si1 C11 112.3(4)
C10 Si1 C12 107.9(3)
C11 Si1 C12 108.1(3)
C10 Si1 C1 107.8(3)
C11 Si1 C1 107.1(3)
C12 Si1 C1 113.8(2)
C22 Sn1 C21 103.8(3)
C22 Sn1 Fe1 108.1(2)
C21 Sn1 Fe1 111.1(2)
C22 Sn1 Fe2 109.4(2)
C21 Sn1 Fe2 108.8(2)
Fe1 Sn1 Fe2 114.93(3)
C2 C1 C5 105.2(5)
C2 C1 Si1 126.8(4)
C5 C1 Si1 127.5(4)
C2 C1 Fe1 69.7(3)
C5 C1 Fe1 70.0(3)
Si1 C1 Fe1 129.9(3)
C3 C2 C1 110.6(5)
C3 C2 Fe1 71.9(3)
C1 C2 Fe1 70.2(3)
C3 C2 H2 124.7
C1 C2 H2 124.7
Fe1 C2 H2 124.7
C2 C3 C4 106.1(5)
C2 C3 C6 127.2(5)
C4 C3 C6 126.3(5)
C2 C3 Fe1 68.9(3)
C4 C3 Fe1 69.2(3)
C6 C3 Fe1 132.2(4)
C5 C4 C3 109.3(5)
C5 C4 Fe1 70.4(3)
C3 C4 Fe1 71.3(3)
C5 C4 H4 125.3
C3 C4 H4 125.3
Fe1 C4 H4 125.3
C4 C5 C1 108.7(5)
C4 C5 Fe1 70.5(3)
C1 C5 Fe1 69.8(3)
C4 C5 H5 125.6
C1 C5 H5 125.6
Fe1 C5 H5 125.6
C8 C6 C3 111.6(5)
C8 C6 C7 111.1(7)
C3 C6 C7 110.0(5)
C8 C6 C9 109.3(7)
C3 C6 C9 107.2(5)
C7 C6 C9 107.4(6)
C6 C7 H7A 109.5
C6 C7 H7B 109.5
H7A C7 H7B 109.5
C6 C7 H7C 109.5
H7A C7 H7C 109.5
H7B C7 H7C 109.5
C6 C8 H8A 109.5
C6 C8 H8B 109.5
H8A C8 H8B 109.5
C6 C8 H8C 109.5
H8A C8 H8C 109.5
H8B C8 H8C 109.5
C6 C9 H9A 109.5
C6 C9 H9B 109.5
H9A C9 H9B 109.5
C6 C9 H9C 109.5
H9A C9 H9C 109.5
H9B C9 H9C 109.5
Si1 C10 H10A 109.5
Si1 C10 H10B 109.5
H10A C10 H10B 109.5
Si1 C10 H10C 109.5
H10A C10 H10C 109.5
H10B C10 H10C 109.5
Si1 C11 H11A 109.5
Si1 C11 H11B 109.5
H11A C11 H11B 109.5
Si1 C11 H11C 109.5
H11A C11 H11C 109.5
H11B C11 H11C 109.5
C16 C12 C13 104.8(5)
C16 C12 Si1 129.0(4)
C13 C12 Si1 125.8(4)
C16 C12 Fe2 69.9(3)
C13 C12 Fe2 70.1(3)
Si1 C12 Fe2 129.6(3)
C14 C13 C12 111.0(5)
C14 C13 Fe2 71.9(3)
C12 C13 Fe2 69.8(3)
C14 C13 H13 124.5
C12 C13 H13 124.5
Fe2 C13 H13 124.5
C13 C14 C15 106.1(5)
C13 C14 C17 127.1(5)
C15 C14 C17 126.6(5)
C13 C14 Fe2 69.3(3)
C15 C14 Fe2 69.0(3)
C17 C14 Fe2 130.8(5)
C16 C15 C14 108.7(5)
C16 C15 Fe2 69.9(3)
C14 C15 Fe2 71.7(3)
C16 C15 H15 125.6
C14 C15 H15 125.6
Fe2 C15 H15 125.6
C15 C16 C12 109.4(5)
C15 C16 Fe2 70.6(3)
C12 C16 Fe2 70.3(3)
C15 C16 H16 125.3
C12 C16 H16 125.3
Fe2 C16 H16 125.3
C20 C17 C18 111.3(9)
C20 C17 C19 111.7(10)
C18 C17 C19 105.3(8)
C20 C17 C14 107.4(7)
C18 C17 C14 111.2(6)
C19 C17 C14 109.9(6)
C17 C18 H18A 109.5
C17 C18 H18B 109.5
H18A C18 H18B 109.5
C17 C18 H18C 109.5
H18A C18 H18C 109.5
H18B C18 H18C 109.5
C17 C19 H19A 109.5
C17 C19 H19B 109.5
H19A C19 H19B 109.5
C17 C19 H19C 109.5
H19A C19 H19C 109.5
H19B C19 H19C 109.5
C17 C20 H20A 109.5
C17 C20 H20B 109.5
H20A C20 H20B 109.5
C17 C20 H20C 109.5
H20A C20 H20C 109.5
H20B C20 H20C 109.5
Sn1 C21 H21A 109.5
Sn1 C21 H21B 109.5
H21A C21 H21B 109.5
Sn1 C21 H21C 109.5
H21A C21 H21C 109.5
H21B C21 H21C 109.5
Sn1 C22 H22A 109.5
Sn1 C22 H22B 109.5
H22A C22 H22B 109.5
Sn1 C22 H22C 109.5
H22A C22 H22C 109.5
H22B C22 H22C 109.5
O1 C23 Fe1 178.8(7)
O2 C24 Fe1 178.6(6)
O3 C25 Fe2 178.5(6)
O4 C26 Fe2 176.8(7)

loop_
_geom_bond_atom_site_label_1
_geom_bond_atom_site_label_2
_geom_bond_distance
Fe1 C24 1.735(7)
Fe1 C23 1.740(6)
Fe1 C2 2.084(5)
Fe1 C1 2.090(5)
Fe1 C5 2.093(5)
Fe1 C4 2.095(6)
Fe1 C3 2.122(5)
Fe1 Sn1 2.5660(8)
Fe2 C26 1.740(6)
Fe2 C25 1.741(6)
Fe2 C16 2.084(5)
Fe2 C12 2.090(5)
Fe2 C15 2.094(6)
Fe2 C13 2.094(6)
Fe2 C14 2.128(6)
Fe2 Sn1 2.5828(9)
Si1 C10 1.826(7)
Si1 C11 1.857(6)
Si1 C12 1.863(6)
Si1 C1 1.866(6)
Sn1 C22 2.147(8)
Sn1 C21 2.164(6)
O1 C23 1.142(7)
O2 C24 1.149(8)
O3 C25 1.144(7)
O4 C26 1.139(7)
C1 C2 1.429(7)
C1 C5 1.439(7)
C2 C3 1.410(8)
C2 H2 0.9800
C3 C4 1.425(7)
C3 C6 1.507(7)
C4 C5 1.401(8)
C4 H4 0.9800
C5 H5 0.9800
C6 C8 1.504(10)
C6 C7 1.526(10)
C6 C9 1.532(9)
C7 H7A 0.9600
C7 H7B 0.9600
C7 H7C 0.9600
C8 H8A 0.9600
C8 H8B 0.9600
C8 H8C 0.9600
C9 H9A 0.9600
C9 H9B 0.9600
C9 H9C 0.9600
C10 H10A 0.9600
C10 H10B 0.9600
C10 H10C 0.9600
C11 H11A 0.9600
C11 H11B 0.9600
C11 H11C 0.9600
C12 C16 1.421(7)
C12 C13 1.435(7)
C13 C14 1.404(8)
C13 H13 0.9800
C14 C15 1.421(8)
C14 C17 1.521(8)
C15 C16 1.412(7)
C15 H15 0.9800
C16 H16 0.9800
C17 C20 1.477(12)
C17 C18 1.495(10)
C17 C19 1.513(12)
C18 H18A 0.9600
C18 H18B 0.9600
C18 H18C 0.9600
C19 H19A 0.9600
C19 H19B 0.9600
C19 H19C 0.9600
C20 H20A 0.9600
C20 H20B 0.9600
C20 H20C 0.9600
C21 H21A 0.9600
C21 H21B 0.9600
C21 H21C 0.9600
C22 H22A 0.9600
C22 H22B 0.9600
C22 H22C 0.9600

loop_
_geom_torsion_atom_site_label_1
_geom_torsion_atom_site_label_2
_geom_torsion_atom_site_label_3
_geom_torsion_atom_site_label_4
_geom_torsion
C24 Fe1 Sn1 C22 -156.6(3)
C23 Fe1 Sn1 C22 -64.3(3)
C2 Fe1 Sn1 C22 103.7(3)
C1 Fe1 Sn1 C22 99.8(3)
C5 Fe1 Sn1 C22 62.6(3)
C4 Fe1 Sn1 C22 31.2(3)
C3 Fe1 Sn1 C22 37.5(4)
C24 Fe1 Sn1 C21 -43.3(3)
C23 Fe1 Sn1 C21 49.0(3)
C2 Fe1 Sn1 C21 -143.0(3)
C1 Fe1 Sn1 C21 -146.9(3)
C5 Fe1 Sn1 C21 175.9(3)
C4 Fe1 Sn1 C21 144.6(3)
C3 Fe1 Sn1 C21 150.8(4)
C24 Fe1 Sn1 Fe2 80.8(2)
C23 Fe1 Sn1 Fe2 173.1(2)
C2 Fe1 Sn1 Fe2 -18.9(2)
C1 Fe1 Sn1 Fe2 -22.77(16)
C5 Fe1 Sn1 Fe2 -59.93(15)
C4 Fe1 Sn1 Fe2 -91.32(17)
C3 Fe1 Sn1 Fe2 -85.1(3)
C26 Fe2 Sn1 C22 -33.1(3)
C25 Fe2 Sn1 C22 59.1(3)
C16 Fe2 Sn1 C22 -174.3(3)
C12 Fe2 Sn1 C22 -136.7(3)
C15 Fe2 Sn1 C22 154.2(3)
C13 Fe2 Sn1 C22 -129.6(3)
C14 Fe2 Sn1 C22 162.1(4)
C26 Fe2 Sn1 C21 -146.0(3)
C25 Fe2 Sn1 C21 -53.7(3)
C16 Fe2 Sn1 C21 72.9(3)
C12 Fe2 Sn1 C21 110.5(3)
C15 Fe2 Sn1 C21 41.4(3)
C13 Fe2 Sn1 C21 117.5(4)
C14 Fe2 Sn1 C21 49.3(4)
C26 Fe2 Sn1 Fe1 88.7(2)
C25 Fe2 Sn1 Fe1 -179.0(2)
C16 Fe2 Sn1 Fe1 -52.47(15)
C12 Fe2 Sn1 Fe1 -14.84(15)
C15 Fe2 Sn1 Fe1 -83.94(17)
C13 Fe2 Sn1 Fe1 -7.8(3)
C14 Fe2 Sn1 Fe1 -76.0(3)
C10 Si1 C1 C2 -6.9(5)
C11 Si1 C1 C2 114.2(5)
C12 Si1 C1 C2 -126.4(4)
C10 Si1 C1 C5 -178.6(5)
C11 Si1 C1 C5 -57.6(5)
C12 Si1 C1 C5 61.8(5)
C10 Si1 C1 Fe1 86.7(4)
C11 Si1 C1 Fe1 -152.3(4)
C12 Si1 C1 Fe1 -32.8(4)
C24 Fe1 C1 C2 84.0(4)
C23 Fe1 C1 C2 -82.5(10)
C5 Fe1 C1 C2 -115.6(4)
C4 Fe1 C1 C2 -79.0(3)
C3 Fe1 C1 C2 -36.0(3)
Sn1 Fe1 C1 C2 176.1(3)
C24 Fe1 C1 C5 -160.3(3)
C23 Fe1 C1 C5 33.1(10)
C2 Fe1 C1 C5 115.6(4)
C4 Fe1 C1 C5 36.6(3)
C3 Fe1 C1 C5 79.6(3)
Sn1 Fe1 C1 C5 -68.3(3)
C24 Fe1 C1 Si1 -37.6(4)
C23 Fe1 C1 Si1 155.9(8)
C2 Fe1 C1 Si1 -121.6(5)
C5 Fe1 C1 Si1 122.8(5)
C4 Fe1 C1 Si1 159.4(4)
C3 Fe1 C1 Si1 -157.6(4)
Sn1 Fe1 C1 Si1 54.4(4)
C5 C1 C2 C3 -0.6(6)
Si1 C1 C2 C3 -173.9(4)
Fe1 C1 C2 C3 60.8(4)
C5 C1 C2 Fe1 -61.4(3)
Si1 C1 C2 Fe1 125.3(4)
C24 Fe1 C2 C3 136.1(4)
C23 Fe1 C2 C3 36.1(5)
C1 Fe1 C2 C3 -120.8(5)
C5 Fe1 C2 C3 -81.2(3)
C4 Fe1 C2 C3 -38.2(3)
Sn1 Fe1 C2 C3 -126.7(3)
C24 Fe1 C2 C1 -103.2(4)
C23 Fe1 C2 C1 156.9(4)
C5 Fe1 C2 C1 39.6(3)
C4 Fe1 C2 C1 82.6(3)
C3 Fe1 C2 C1 120.8(5)
Sn1 Fe1 C2 C1 -6.0(4)
C1 C2 C3 C4 -0.2(6)
Fe1 C2 C3 C4 59.6(4)
C1 C2 C3 C6 172.6(5)
Fe1 C2 C3 C6 -127.6(6)
C1 C2 C3 Fe1 -59.8(4)
C24 Fe1 C3 C2 -55.0(4)
C23 Fe1 C3 C2 -155.0(4)
C1 Fe1 C3 C2 36.8(3)
C5 Fe1 C3 C2 80.7(3)
C4 Fe1 C3 C2 117.6(5)
Sn1 Fe1 C3 C2 108.2(3)
C24 Fe1 C3 C4 -172.6(4)
C23 Fe1 C3 C4 87.4(4)
C2 Fe1 C3 C4 -117.6(5)
C1 Fe1 C3 C4 -80.8(3)
C5 Fe1 C3 C4 -36.8(3)
Sn1 Fe1 C3 C4 -9.4(5)
C24 Fe1 C3 C6 66.7(6)
C23 Fe1 C3 C6 -33.3(6)
C2 Fe1 C3 C6 121.7(7)
C1 Fe1 C3 C6 158.5(6)
C5 Fe1 C3 C6 -157.6(6)
C4 Fe1 C3 C6 -120.7(7)
Sn1 Fe1 C3 C6 -130.1(5)
C2 C3 C4 C5 1.0(6)
C6 C3 C4 C5 -171.9(5)
Fe1 C3 C4 C5 60.4(4)
C2 C3 C4 Fe1 -59.4(4)
C6 C3 C4 Fe1 127.8(6)
C24 Fe1 C4 C5 -99.6(8)
C23 Fe1 C4 C5 141.4(4)
C2 Fe1 C4 C5 -81.5(3)
C1 Fe1 C4 C5 -37.6(3)
C3 Fe1 C4 C5 -119.5(5)
Sn1 Fe1 C4 C5 55.1(3)
C24 Fe1 C4 C3 19.9(10)
C23 Fe1 C4 C3 -99.1(4)
C2 Fe1 C4 C3 37.9(3)
C1 Fe1 C4 C3 81.8(3)
C5 Fe1 C4 C3 119.5(5)
Sn1 Fe1 C4 C3 174.6(3)
C3 C4 C5 C1 -1.4(6)
Fe1 C4 C5 C1 59.5(4)
C3 C4 C5 Fe1 -60.9(4)
C2 C1 C5 C4 1.2(6)
Si1 C1 C5 C4 174.4(4)
Fe1 C1 C5 C4 -60.0(4)
C2 C1 C5 Fe1 61.2(3)
Si1 C1 C5 Fe1 -125.6(4)
C24 Fe1 C5 C4 150.4(4)
C23 Fe1 C5 C4 -49.7(4)
C2 Fe1 C5 C4 80.2(3)
C1 Fe1 C5 C4 119.6(4)
C3 Fe1 C5 C4 37.2(3)
Sn1 Fe1 C5 C4 -127.9(3)
C24 Fe1 C5 C1 30.8(5)
C23 Fe1 C5 C1 -169.2(3)
C2 Fe1 C5 C1 -39.4(3)
C4 Fe1 C5 C1 -119.6(4)
C3 Fe1 C5 C1 -82.4(3)
Sn1 Fe1 C5 C1 112.5(3)
C2 C3 C6 C8 167.0(7)
C4 C3 C6 C8 -21.6(10)
Fe1 C3 C6 C8 72.5(9)
C2 C3 C6 C7 43.3(8)
C4 C3 C6 C7 -145.3(6)
Fe1 C3 C6 C7 -51.2(8)
C2 C3 C6 C9 -73.2(8)
C4 C3 C6 C9 98.2(7)
Fe1 C3 C6 C9 -167.7(5)
C10 Si1 C12 C16 -61.4(6)
C11 Si1 C12 C16 177.0(5)
C1 Si1 C12 C16 58.1(5)
C10 Si1 C12 C13 110.2(5)
C11 Si1 C12 C13 -11.5(6)
C1 Si1 C12 C13 -130.3(5)
C10 Si1 C12 Fe2 -156.9(4)
C11 Si1 C12 Fe2 81.5(4)
C1 Si1 C12 Fe2 -37.3(4)
C26 Fe2 C12 C16 -162.1(4)
C25 Fe2 C12 C16 27.8(10)
C15 Fe2 C12 C16 36.8(3)
C13 Fe2 C12 C16 114.9(5)
C14 Fe2 C12 C16 79.6(3)
Sn1 Fe2 C12 C16 -72.2(3)
C26 Fe2 C12 C13 83.0(4)
C25 Fe2 C12 C13 -87.1(10)
C16 Fe2 C12 C13 -114.9(5)
C15 Fe2 C12 C13 -78.2(4)
C14 Fe2 C12 C13 -35.4(3)
Sn1 Fe2 C12 C13 172.9(3)
C26 Fe2 C12 Si1 -37.5(4)
C25 Fe2 C12 Si1 152.4(8)
C16 Fe2 C12 Si1 124.6(5)
C15 Fe2 C12 Si1 161.3(4)
C13 Fe2 C12 Si1 -120.5(5)
C14 Fe2 C12 Si1 -155.9(4)
Sn1 Fe2 C12 Si1 52.4(3)
C16 C12 C13 C14 -1.5(6)
Si1 C12 C13 C14 -174.7(4)
Fe2 C12 C13 C14 60.2(4)
C16 C12 C13 Fe2 -61.7(3)
Si1 C12 C13 Fe2 125.0(4)
C26 Fe2 C13 C14 134.3(4)
C25 Fe2 C13 C14 35.0(5)
C16 Fe2 C13 C14 -81.9(4)
C12 Fe2 C13 C14 -121.5(5)
C15 Fe2 C13 C14 -38.2(3)
Sn1 Fe2 C13 C14 -132.3(3)
C26 Fe2 C13 C12 -104.2(4)
C25 Fe2 C13 C12 156.5(4)
C16 Fe2 C13 C12 39.6(3)
C15 Fe2 C13 C12 83.3(3)
C14 Fe2 C13 C12 121.5(5)
Sn1 Fe2 C13 C12 -10.8(4)
C12 C13 C14 C15 0.5(7)
Fe2 C13 C14 C15 59.5(4)
C12 C13 C14 C17 174.8(6)
Fe2 C13 C14 C17 -126.2(7)
C12 C13 C14 Fe2 -59.0(4)
C26 Fe2 C14 C13 -56.3(4)
C25 Fe2 C14 C13 -156.2(4)
C16 Fe2 C14 C13 80.0(4)
C12 Fe2 C14 C13 36.5(3)
C15 Fe2 C14 C13 117.5(5)
Sn1 Fe2 C14 C13 105.8(4)
C26 Fe2 C14 C15 -173.8(4)
C25 Fe2 C14 C15 86.3(4)
C16 Fe2 C14 C15 -37.5(3)
C12 Fe2 C14 C15 -81.0(4)
C13 Fe2 C14 C15 -117.5(5)
Sn1 Fe2 C14 C15 -11.7(5)
C26 Fe2 C14 C17 65.4(6)
C25 Fe2 C14 C17 -34.6(6)
C16 Fe2 C14 C17 -158.4(6)
C12 Fe2 C14 C17 158.2(6)
C15 Fe2 C14 C17 -120.8(7)
C13 Fe2 C14 C17 121.7(7)
Sn1 Fe2 C14 C17 -132.5(5)
C13 C14 C15 C16 0.6(7)
C17 C14 C15 C16 -173.7(6)
Fe2 C14 C15 C16 60.3(4)
C13 C14 C15 Fe2 -59.7(4)
C17 C14 C15 Fe2 126.0(7)
C26 Fe2 C15 C16 -103.2(8)
C25 Fe2 C15 C16 140.5(4)
C12 Fe2 C15 C16 -37.0(3)
C13 Fe2 C15 C16 -81.0(4)
C14 Fe2 C15 C16 -118.8(5)
Sn1 Fe2 C15 C16 55.0(3)
C26 Fe2 C15 C14 15.6(9)
C25 Fe2 C15 C14 -100.7(4)
C16 Fe2 C15 C14 118.8(5)
C12 Fe2 C15 C14 81.8(4)
C13 Fe2 C15 C14 37.8(3)
Sn1 Fe2 C15 C14 173.8(3)
C14 C15 C16 C12 -1.6(6)
Fe2 C15 C16 C12 59.9(4)
C14 C15 C16 Fe2 -61.4(4)
C13 C12 C16 C15 1.8(6)
Si1 C12 C16 C15 174.8(4)
Fe2 C12 C16 C15 -60.0(4)
C13 C12 C16 Fe2 61.9(4)
Si1 C12 C16 Fe2 -125.2(4)
C26 Fe2 C16 C15 148.2(4)
C25 Fe2 C16 C15 -51.0(5)
C12 Fe2 C16 C15 120.0(5)
C13 Fe2 C16 C15 80.0(4)
C14 Fe2 C16 C15 37.3(3)
Sn1 Fe2 C16 C15 -130.1(3)
C26 Fe2 C16 C12 28.2(5)
C25 Fe2 C16 C12 -170.9(3)
C15 Fe2 C16 C12 -120.0(5)
C13 Fe2 C16 C12 -39.9(3)
C14 Fe2 C16 C12 -82.6(3)
Sn1 Fe2 C16 C12 110.0(3)
C13 C14 C17 C20 -80.8(11)
C15 C14 C17 C20 92.3(11)
Fe2 C14 C17 C20 -174.7(9)
C13 C14 C17 C18 157.1(7)
C15 C14 C17 C18 -29.7(10)
Fe2 C14 C17 C18 63.3(9)
C13 C14 C17 C19 41.0(11)
C15 C14 C17 C19 -145.9(8)
Fe2 C14 C17 C19 -52.9(10)
C24 Fe1 C23 O1 -44(37)
C2 Fe1 C23 O1 58(38)
C1 Fe1 C23 O1 123(37)
C5 Fe1 C23 O1 149(37)
C4 Fe1 C23 O1 120(37)
C3 Fe1 C23 O1 80(37)
Sn1 Fe1 C23 O1 -133(37)
C23 Fe1 C24 O2 74(29)
C2 Fe1 C24 O2 -62(29)
C1 Fe1 C24 O2 -102(29)
C5 Fe1 C24 O2 -122(29)
C4 Fe1 C24 O2 -46(29)
C3 Fe1 C24 O2 -31(29)
Sn1 Fe1 C24 O2 158(29)
C26 Fe2 C25 O3 -66(24)
C16 Fe2 C25 O3 126(23)
C12 Fe2 C25 O3 105(23)
C15 Fe2 C25 O3 97(24)
C13 Fe2 C25 O3 35(24)
C14 Fe2 C25 O3 57(24)
Sn1 Fe2 C25 O3 -153(24)
C25 Fe2 C26 O4 120(11)
C16 Fe2 C26 O4 -76(11)
C12 Fe2 C26 O4 -57(11)
C15 Fe2 C26 O4 3(12)
C13 Fe2 C26 O4 -17(11)
C14 Fe2 C26 O4 14(11)
Sn1 Fe2 C26 O4 -157(11)
